data_4001912
loop_
_publ_author_name
'Lin, Jian'
'Chai, Ping'
'Diefenbach, Kariem'
'Shatruk, Michael'
'Albrecht-Schmitt, Thomas E.'

_publ_section_title
;
 Challenges in the Search for Magnetic Coupling in 3d/4f Materials:
 Syntheses, Structures, and Magnetic Properties of the Lanthanide Copper
 Heterobimetallic Compounds, RE2Cu(TeO3)2(SO4)2
;
_journal_issue 6
_journal_name_full 'Chemistry of Materials'
_journal_page_first 2187
_journal_paper_doi 10.1021/cm500252q
_journal_volume 26
_journal_year 2014
_chemical_formula_moiety Gd2Cu(TeO3)2(SO4)2
_chemical_formula_sum 'Cu Gd2 O14 S2 Te2'
_chemical_formula_weight 921.36
_chemical_melting_point N//A
_chemical_name_common 'Gadolinium copper tellurite sulfate'
_chemical_name_systematic
; 
 ? 
;
_space_group_IT_number 2
_symmetry_cell_setting triclinic
_symmetry_space_group_name_Hall '-P 1'
_symmetry_space_group_name_H-M 'P -1'
_atom_sites_solution_hydrogens none
_atom_sites_solution_primary direct
_atom_sites_solution_secondary difmap
_audit_creation_method SHELXL-97
_cell_angle_alpha 62.3440(10)
_cell_angle_beta 74.0310(10)
_cell_angle_gamma 85.3190(10)
_cell_formula_units_Z 1
_cell_length_a 5.1886(7)
_cell_length_b 7.8776(11)
_cell_length_c 8.1516(11)
_cell_measurement_reflns_used 1300
_cell_measurement_temperature 100(2)
_cell_measurement_theta_max 27.460
_cell_volume 283.32(7)
_computing_cell_refinement 'smart saint'
_computing_data_collection smart
_computing_data_reduction SAINT
_computing_molecular_graphics 'SHELXP-97 (Sheldrick, 1997)'
_computing_publication_material 'SHELXCIF-97 (Sheldrick, 2000)'
_computing_structure_refinement 'SHELXL-97 (Sheldrick, 1997)'
_computing_structure_solution 'SHELXS-97 (Sheldrick, 1990)'
_diffrn_ambient_temperature 100(2)
_diffrn_detector_area_resol_mean 0
_diffrn_measured_fraction_theta_full 0.989
_diffrn_measured_fraction_theta_max 0.989
_diffrn_measurement_device_type 'BRUKER apex II'
_diffrn_measurement_method '0.5 wide w/ exposures'
_diffrn_radiation_monochromator 'Quazar optics'
_diffrn_radiation_source 'Imus microfocused'
_diffrn_radiation_type MoK\a
_diffrn_radiation_wavelength 0.71073
_diffrn_reflns_av_R_equivalents 0.0192
_diffrn_reflns_av_sigmaI/netI 0.0205
_diffrn_reflns_limit_h_max 6
_diffrn_reflns_limit_h_min -6
_diffrn_reflns_limit_k_max 10
_diffrn_reflns_limit_k_min -10
_diffrn_reflns_limit_l_max 10
_diffrn_reflns_limit_l_min -10
_diffrn_reflns_number 3369
_diffrn_reflns_theta_full 27.46
_diffrn_reflns_theta_max 27.46
_diffrn_reflns_theta_min 2.92
_exptl_absorpt_coefficient_mu 18.926
_exptl_absorpt_correction_T_max 0.685
_exptl_absorpt_correction_T_min 0.198
_exptl_absorpt_correction_type numerical
_exptl_absorpt_process_details SHELTXPREP
_exptl_crystal_colour 'light green'
_exptl_crystal_density_diffrn 5.400
_exptl_crystal_density_meas ?
_exptl_crystal_density_method 'not measured'
_exptl_crystal_description block
_exptl_crystal_F_000 405
_exptl_crystal_size_max 0.100
_exptl_crystal_size_mid 0.075
_exptl_crystal_size_min 0.020
_refine_diff_density_max 2.221
_refine_diff_density_min -2.836
_refine_diff_density_rms 0.335
_refine_ls_extinction_coef none
_refine_ls_extinction_method SHELXL
_refine_ls_goodness_of_fit_ref 1.210
_refine_ls_hydrogen_treatment none
_refine_ls_matrix_type full
_refine_ls_number_parameters 97
_refine_ls_number_reflns 1287
_refine_ls_number_restraints 0
_refine_ls_restrained_S_all 1.210
_refine_ls_R_factor_all 0.0241
_refine_ls_R_factor_gt 0.0238
_refine_ls_shift/su_max 0.001
_refine_ls_shift/su_mean 0.000
_refine_ls_structure_factor_coef Fsqd
_refine_ls_weighting_details 'calc w=1/[\s^2^(Fo^2^)+(0.0244P)^2^+3.1569P] where P=(Fo^2^+2Fc^2^)/3'
_refine_ls_weighting_scheme calc
_refine_ls_wR_factor_gt 0.0586
_refine_ls_wR_factor_ref 0.0588
_reflns_number_gt 1271
_reflns_number_total 1287
_reflns_threshold_expression >2sigma(I)
_cod_data_source_file cm500252q_si_002.cif
_cod_data_source_block Gd2Cu(TeO3)2(SO4)2
_cod_depositor_comments
;
The following automatic conversions were performed:

'_exptl_crystal_density_meas' value 'N/A' was changed to '?' - the
value is perceived as not measured.

Automatic conversion script
Id: cif_fix_values 3008 2015-01-20 13:52:24Z robertas 
;
_cod_original_sg_symbol_H-M P-1
_cod_database_code 4001912

loop_
_symmetry_equiv_pos_as_xyz
'x, y, z'
'-x, -y, -z'

loop_
_atom_site_label
_atom_site_type_symbol
_atom_site_fract_x
_atom_site_fract_y
_atom_site_fract_z
_atom_site_U_iso_or_equiv
_atom_site_adp_type
_atom_site_occupancy
_atom_site_symmetry_multiplicity
_atom_site_calc_flag
_atom_site_refinement_flags
Gd1 Gd 1.06944(5) 0.24998(4) 0.01858(4) 0.00423(10) Uani 1 1 d .
Te1 Te 0.50839(7) 0.26936(5) 0.34837(5) 0.00431(11) Uani 1 1 d .
Cu1 Cu 0.0000 0.0000 0.5000 0.0046(2) Uani 1 2 d S
S1 S -0.2545(3) 0.2545(2) 0.7452(2) 0.0053(3) Uani 1 1 d .
O7 O -0.1460(9) 0.4170(6) 0.7542(6) 0.0089(8) Uani 1 1 d .
O4 O -0.1344(9) 0.2528(6) 0.5609(6) 0.0073(8) Uani 1 1 d .
O6 O -0.5464(9) 0.2614(6) 0.7796(6) 0.0089(8) Uani 1 1 d .
O5 O -0.1796(9) 0.0806(6) 0.9056(6) 0.0077(8) Uani 1 1 d .
O3 O 0.7412(8) 0.4379(6) 0.1132(6) 0.0058(8) Uani 1 1 d .
O2 O 0.2700(8) 0.1874(6) 0.2598(6) 0.0064(8) Uani 1 1 d .
O1 O 0.7449(8) 0.0714(6) 0.3454(6) 0.0065(8) Uani 1 1 d .

loop_
_atom_site_aniso_label
_atom_site_aniso_U_11
_atom_site_aniso_U_22
_atom_site_aniso_U_33
_atom_site_aniso_U_23
_atom_site_aniso_U_13
_atom_site_aniso_U_12
Gd1 0.00479(15) 0.00339(15) 0.00493(16) -0.00218(12) -0.00159(11) 0.00067(10)
Te1 0.00406(19) 0.00461(19) 0.00508(19) -0.00302(15) -0.00097(14) 0.00016(13)
Cu1 0.0044(4) 0.0044(5) 0.0041(4) -0.0010(4) -0.0014(4) -0.0002(4)
S1 0.0074(6) 0.0039(6) 0.0058(7) -0.0027(5) -0.0026(5) 0.0014(5)
O7 0.014(2) 0.004(2) 0.010(2) -0.0035(17) -0.0064(18) 0.0010(17)
O4 0.007(2) 0.010(2) 0.0059(19) -0.0058(17) 0.0007(16) 0.0017(16)
O6 0.012(2) 0.006(2) 0.007(2) -0.0027(17) 0.0002(17) -0.0020(16)
O5 0.011(2) 0.0034(19) 0.009(2) -0.0021(17) -0.0052(17) 0.0026(16)
O3 0.0054(18) 0.0044(19) 0.007(2) -0.0041(16) 0.0012(16) -0.0011(15)
O2 0.007(2) 0.0056(19) 0.0065(19) -0.0022(16) -0.0027(16) -0.0020(15)
O1 0.0077(19) 0.007(2) 0.0059(19) -0.0039(17) -0.0019(16) 0.0025(16)

loop_
_atom_type_symbol
_atom_type_description
_atom_type_scat_dispersion_real
_atom_type_scat_dispersion_imag
_atom_type_scat_source
O O 0.0106 0.0060 'International Tables Vol C Tables 4.2.6.8 and 6.1.1.4'
S S 0.1246 0.1234 'International Tables Vol C Tables 4.2.6.8 and 6.1.1.4'
Cu Cu 0.3201 1.2651 'International Tables Vol C Tables 4.2.6.8 and 6.1.1.4'
Te Te -0.5308 1.6751 'International Tables Vol C Tables 4.2.6.8 and 6.1.1.4'
Gd Gd -0.1653 3.9035 'International Tables Vol C Tables 4.2.6.8 and 6.1.1.4'

loop_
_geom_angle_atom_site_label_1
_geom_angle_atom_site_label_2
_geom_angle_atom_site_label_3
_geom_angle
_geom_angle_site_symmetry_1
_geom_angle_site_symmetry_3
O2 Gd1 O6 98.75(15) 1_655 1_754
O2 Gd1 O3 83.87(15) 1_655 2_765
O6 Gd1 O3 76.42(14) 1_754 2_765
O2 Gd1 O3 93.31(15) 1_655 .
O6 Gd1 O3 144.17(15) 1_754 .
O3 Gd1 O3 71.48(16) 2_765 .
O2 Gd1 O5 81.65(14) 1_655 2_656
O6 Gd1 O5 72.77(15) 1_754 2_656
O3 Gd1 O5 143.32(14) 2_765 2_656
O3 Gd1 O5 142.71(15) . 2_656
O2 Gd1 O7 162.16(15) 1_655 1_654
O6 Gd1 O7 85.72(15) 1_754 1_654
O3 Gd1 O7 80.41(14) 2_765 1_654
O3 Gd1 O7 73.76(15) . 1_654
O5 Gd1 O7 116.09(14) 2_656 1_654
O2 Gd1 O1 69.00(14) 1_655 .
O6 Gd1 O1 150.89(14) 1_754 .
O3 Gd1 O1 125.83(14) 2_765 .
O3 Gd1 O1 64.68(14) . .
O5 Gd1 O1 79.22(14) 2_656 .
O7 Gd1 O1 114.22(14) 1_654 .
O2 Gd1 O5 140.94(14) 1_655 1_654
O6 Gd1 O5 87.79(15) 1_754 1_654
O3 Gd1 O5 134.76(14) 2_765 1_654
O3 Gd1 O5 103.64(14) . 1_654
O5 Gd1 O5 63.51(17) 2_656 1_654
O7 Gd1 O5 56.03(14) 1_654 1_654
O1 Gd1 O5 86.73(14) . 1_654
O2 Gd1 S1 168.83(11) 1_655 1_654
O6 Gd1 S1 85.77(11) 1_754 1_654
O3 Gd1 S1 107.18(11) 2_765 1_654
O3 Gd1 S1 88.80(11) . 1_654
O5 Gd1 S1 90.02(11) 2_656 1_654
O7 Gd1 S1 27.59(10) 1_654 1_654
O1 Gd1 S1 102.22(10) . 1_654
O5 Gd1 S1 28.45(10) 1_654 1_654
O2 Gd1 Cu1 35.54(11) 1_655 1_655
O6 Gd1 Cu1 124.95(11) 1_754 1_655
O3 Gd1 Cu1 112.15(10) 2_765 1_655
O3 Gd1 Cu1 82.64(10) . 1_655
O5 Gd1 Cu1 71.88(10) 2_656 1_655
O7 Gd1 Cu1 148.24(11) 1_654 1_655
O1 Gd1 Cu1 34.52(10) . 1_655
O5 Gd1 Cu1 111.63(10) 1_654 1_655
S1 Gd1 Cu1 134.35(3) 1_654 1_655
O2 Gd1 Te1 82.51(11) 1_655 .
O6 Gd1 Te1 175.78(11) 1_754 .
O3 Gd1 Te1 99.77(10) 2_765 .
O3 Gd1 Te1 31.61(10) . .
O5 Gd1 Te1 111.43(10) 2_656 .
O7 Gd1 Te1 91.88(11) 1_654 .
O1 Gd1 Te1 33.26(9) . .
O5 Gd1 Te1 93.76(10) 1_654 .
S1 Gd1 Te1 93.72(3) 1_654 .
Cu1 Gd1 Te1 58.002(10) 1_655 .
O2 Gd1 Gd1 88.29(11) 1_655 2_765
O6 Gd1 Gd1 110.93(11) 1_754 2_765
O3 Gd1 Gd1 35.90(10) 2_765 2_765
O3 Gd1 Gd1 35.58(10) . 2_765
O5 Gd1 Gd1 169.76(10) 2_656 2_765
O7 Gd1 Gd1 74.03(10) 1_654 2_765
O1 Gd1 Gd1 95.43(10) . 2_765
O5 Gd1 Gd1 125.30(10) 1_654 2_765
S1 Gd1 Gd1 99.69(3) 1_654 2_765
Cu1 Gd1 Gd1 98.749(11) 1_655 2_765
Te1 Gd1 Gd1 65.005(10) . 2_765
O3 Te1 O2 100.20(18) . .
O3 Te1 O1 87.52(18) . .
O2 Te1 O1 91.69(18) . .
O3 Te1 Cu1 139.18(13) . .
O2 Te1 Cu1 38.98(13) . .
O1 Te1 Cu1 92.61(13) . .
O3 Te1 Gd1 41.44(13) . .
O2 Te1 Gd1 94.51(13) . .
O1 Te1 Gd1 46.37(13) . .
Cu1 Te1 Gd1 122.024(14) . .
O1 Cu1 O1 180.0 2_656 1_455
O1 Cu1 O2 92.92(17) 2_656 .
O1 Cu1 O2 87.08(17) 1_455 .
O1 Cu1 O2 87.08(17) 2_656 2_556
O1 Cu1 O2 92.92(17) 1_455 2_556
O2 Cu1 O2 180.0 . 2_556
O1 Cu1 O4 92.51(16) 2_656 .
O1 Cu1 O4 87.49(16) 1_455 .
O2 Cu1 O4 87.13(16) . .
O2 Cu1 O4 92.87(16) 2_556 .
O1 Cu1 O4 87.49(16) 2_656 2_556
O1 Cu1 O4 92.51(16) 1_455 2_556
O2 Cu1 O4 92.87(16) . 2_556
O2 Cu1 O4 87.13(16) 2_556 2_556
O4 Cu1 O4 180.000(1) . 2_556
O1 Cu1 Te1 61.65(13) 2_656 .
O1 Cu1 Te1 118.35(13) 1_455 .
O2 Cu1 Te1 35.57(12) . .
O2 Cu1 Te1 144.43(12) 2_556 .
O4 Cu1 Te1 73.41(11) . .
O4 Cu1 Te1 106.59(11) 2_556 .
O1 Cu1 Te1 118.35(13) 2_656 2_556
O1 Cu1 Te1 61.65(13) 1_455 2_556
O2 Cu1 Te1 144.43(12) . 2_556
O2 Cu1 Te1 35.57(12) 2_556 2_556
O4 Cu1 Te1 106.59(11) . 2_556
O4 Cu1 Te1 73.41(11) 2_556 2_556
Te1 Cu1 Te1 180.0 . 2_556
O1 Cu1 Gd1 132.87(13) 2_656 1_455
O1 Cu1 Gd1 47.13(13) 1_455 1_455
O2 Cu1 Gd1 41.40(12) . 1_455
O2 Cu1 Gd1 138.60(12) 2_556 1_455
O4 Cu1 Gd1 95.20(11) . 1_455
O4 Cu1 Gd1 84.80(11) 2_556 1_455
Te1 Cu1 Gd1 76.329(9) . 1_455
Te1 Cu1 Gd1 103.670(9) 2_556 1_455
O1 Cu1 Gd1 47.13(13) 2_656 2_656
O1 Cu1 Gd1 132.87(13) 1_455 2_656
O2 Cu1 Gd1 138.60(12) . 2_656
O2 Cu1 Gd1 41.40(12) 2_556 2_656
O4 Cu1 Gd1 84.80(11) . 2_656
O4 Cu1 Gd1 95.20(11) 2_556 2_656
Te1 Cu1 Gd1 103.671(9) . 2_656
Te1 Cu1 Gd1 76.330(9) 2_556 2_656
Gd1 Cu1 Gd1 180.0 1_455 2_656
O6 S1 O4 109.8(3) . .
O6 S1 O7 109.9(3) . .
O4 S1 O7 112.4(3) . .
O6 S1 O5 110.9(3) . .
O4 S1 O5 110.2(3) . .
O7 S1 O5 103.5(2) . .
O6 S1 Gd1 125.52(19) . 1_456
O4 S1 Gd1 124.66(19) . 1_456
O7 S1 Gd1 50.51(17) . 1_456
O5 S1 Gd1 53.03(17) . 1_456
S1 O7 Gd1 101.9(2) . 1_456
S1 O4 Cu1 129.4(3) . .
S1 O6 Gd1 140.1(3) . 1_356
S1 O5 Gd1 138.5(3) . 2_656
S1 O5 Gd1 98.5(2) . 1_456
Gd1 O5 Gd1 116.49(17) 2_656 1_456
Te1 O3 Gd1 135.3(2) . 2_765
Te1 O3 Gd1 106.95(18) . .
Gd1 O3 Gd1 108.52(16) 2_765 .
Te1 O2 Cu1 105.4(2) . .
Te1 O2 Gd1 148.4(2) . 1_455
Cu1 O2 Gd1 103.05(17) . 1_455
Te1 O1 Cu1 118.2(2) . 1_655
Te1 O1 Gd1 100.36(17) . .
Cu1 O1 Gd1 98.35(17) 1_655 .

loop_
_geom_bond_atom_site_label_1
_geom_bond_atom_site_label_2
_geom_bond_distance
_geom_bond_site_symmetry_2
Gd1 O2 2.309(4) 1_655
Gd1 O6 2.347(4) 1_754
Gd1 O3 2.351(4) 2_765
Gd1 O3 2.369(4) .
Gd1 O5 2.439(4) 2_656
Gd1 O7 2.465(4) 1_654
Gd1 O1 2.520(4) .
Gd1 O5 2.525(4) 1_654
Gd1 S1 3.1256(15) 1_654
Gd1 Cu1 3.4018(5) 1_655
Gd1 Te1 3.4245(6) .
Gd1 Gd1 3.8310(8) 2_765
Te1 O3 1.877(4) .
Te1 O2 1.877(4) .
Te1 O1 1.910(4) .
Te1 Cu1 3.1102(5) .
Cu1 O1 1.948(4) 2_656
Cu1 O1 1.948(4) 1_455
Cu1 O2 2.030(4) .
Cu1 O2 2.030(4) 2_556
Cu1 O4 2.280(4) .
Cu1 O4 2.280(4) 2_556
Cu1 Te1 3.1102(5) 2_556
Cu1 Gd1 3.4018(5) 1_455
Cu1 Gd1 3.4018(5) 2_656
S1 O6 1.464(5) .
S1 O4 1.465(4) .
S1 O7 1.479(4) .
S1 O5 1.506(4) .
S1 Gd1 3.1256(15) 1_456
O7 Gd1 2.465(4) 1_456
O6 Gd1 2.347(4) 1_356
O5 Gd1 2.439(4) 2_656
O5 Gd1 2.525(4) 1_456
O3 Gd1 2.351(4) 2_765
O2 Gd1 2.309(4) 1_455
O1 Cu1 1.948(4) 1_655

loop_
_geom_torsion_atom_site_label_1
_geom_torsion_atom_site_label_2
_geom_torsion_atom_site_label_3
_geom_torsion_atom_site_label_4
_geom_torsion
_geom_torsion_site_symmetry_1
_geom_torsion_site_symmetry_4
O2 Gd1 Te1 O3 109.0(2) 1_655 .
O6 Gd1 Te1 O3 1.3(15) 1_754 .
O3 Gd1 Te1 O3 26.5(3) 2_765 .
O5 Gd1 Te1 O3 -173.1(2) 2_656 .
O7 Gd1 Te1 O3 -54.1(2) 1_654 .
O1 Gd1 Te1 O3 171.7(3) . .
O5 Gd1 Te1 O3 -110.1(2) 1_654 .
S1 Gd1 Te1 O3 -81.6(2) 1_654 .
Cu1 Gd1 Te1 O3 136.63(19) 1_655 .
Gd1 Gd1 Te1 O3 17.34(19) 2_765 .
O2 Gd1 Te1 O2 -150.7(2) 1_655 .
O6 Gd1 Te1 O2 101.6(15) 1_754 .
O3 Gd1 Te1 O2 126.85(17) 2_765 .
O3 Gd1 Te1 O2 100.3(2) . .
O5 Gd1 Te1 O2 -72.79(17) 2_656 .
O7 Gd1 Te1 O2 46.26(16) 1_654 .
O1 Gd1 Te1 O2 -88.0(2) . .
O5 Gd1 Te1 O2 -9.82(16) 1_654 .
S1 Gd1 Te1 O2 18.69(13) 1_654 .
Cu1 Gd1 Te1 O2 -123.06(13) 1_655 .
Gd1 Gd1 Te1 O2 117.65(13) 2_765 .
O2 Gd1 Te1 O1 -62.7(2) 1_655 .
O6 Gd1 Te1 O1 -170.4(15) 1_754 .
O3 Gd1 Te1 O1 -145.1(2) 2_765 .
O3 Gd1 Te1 O1 -171.7(3) . .
O5 Gd1 Te1 O1 15.2(2) 2_656 .
O7 Gd1 Te1 O1 134.3(2) 1_654 .
O5 Gd1 Te1 O1 78.2(2) 1_654 .
S1 Gd1 Te1 O1 106.72(18) 1_654 .
Cu1 Gd1 Te1 O1 -35.03(18) 1_655 .
Gd1 Gd1 Te1 O1 -154.32(18) 2_765 .
O2 Gd1 Te1 Cu1 -121.24(11) 1_655 .
O6 Gd1 Te1 Cu1 131.1(15) 1_754 .
O3 Gd1 Te1 Cu1 156.35(11) 2_765 .
O3 Gd1 Te1 Cu1 129.8(2) . .
O5 Gd1 Te1 Cu1 -43.29(11) 2_656 .
O7 Gd1 Te1 Cu1 75.76(10) 1_654 .
O1 Gd1 Te1 Cu1 -58.53(18) . .
O5 Gd1 Te1 Cu1 19.68(10) 1_654 .
S1 Gd1 Te1 Cu1 48.19(3) 1_654 .
Cu1 Gd1 Te1 Cu1 -93.561(16) 1_655 .
Gd1 Gd1 Te1 Cu1 147.152(16) 2_765 .
O3 Te1 Cu1 O1 148.4(2) . 2_656
O2 Te1 Cu1 O1 148.6(3) . 2_656
O1 Te1 Cu1 O1 59.2(2) . 2_656
Gd1 Te1 Cu1 O1 97.36(14) . 2_656
O3 Te1 Cu1 O1 -31.6(2) . 1_455
O2 Te1 Cu1 O1 -31.4(3) . 1_455
O1 Te1 Cu1 O1 -120.8(2) . 1_455
Gd1 Te1 Cu1 O1 -82.64(14) . 1_455
O3 Te1 Cu1 O2 -0.2(3) . .
O1 Te1 Cu1 O2 -89.5(2) . .
Gd1 Te1 Cu1 O2 -51.3(2) . .
O3 Te1 Cu1 O2 179.8(3) . 2_556
O2 Te1 Cu1 O2 180.0 . 2_556
O1 Te1 Cu1 O2 90.5(2) . 2_556
Gd1 Te1 Cu1 O2 128.7(2) . 2_556
O3 Te1 Cu1 O4 -109.3(2) . .
O2 Te1 Cu1 O4 -109.1(2) . .
O1 Te1 Cu1 O4 161.46(17) . .
Gd1 Te1 Cu1 O4 -160.37(11) . .
O3 Te1 Cu1 O4 70.7(2) . 2_556
O2 Te1 Cu1 O4 70.9(2) . 2_556
O1 Te1 Cu1 O4 -18.54(17) . 2_556
Gd1 Te1 Cu1 O4 19.63(11) . 2_556
O3 Te1 Cu1 Te1 30(10) . 2_556
O2 Te1 Cu1 Te1 30(10) . 2_556
O1 Te1 Cu1 Te1 -60(10) . 2_556
Gd1 Te1 Cu1 Te1 -21(10) . 2_556
O3 Te1 Cu1 Gd1 -9.54(19) . 1_455
O2 Te1 Cu1 Gd1 -9.3(2) . 1_455
O1 Te1 Cu1 Gd1 -98.76(13) . 1_455
Gd1 Te1 Cu1 Gd1 -60.587(14) . 1_455
O3 Te1 Cu1 Gd1 170.46(19) . 2_656
O2 Te1 Cu1 Gd1 170.7(2) . 2_656
O1 Te1 Cu1 Gd1 81.24(13) . 2_656
Gd1 Te1 Cu1 Gd1 119.413(14) . 2_656
O6 S1 O7 Gd1 120.2(2) . 1_456
O4 S1 O7 Gd1 -117.2(2) . 1_456
O5 S1 O7 Gd1 1.7(3) . 1_456
O6 S1 O4 Cu1 -98.2(3) . .
O7 S1 O4 Cu1 139.1(3) . .
O5 S1 O4 Cu1 24.2(4) . .
Gd1 S1 O4 Cu1 82.6(3) 1_456 .
O1 Cu1 O4 S1 -59.5(3) 2_656 .
O1 Cu1 O4 S1 120.5(3) 1_455 .
O2 Cu1 O4 S1 -152.3(3) . .
O2 Cu1 O4 S1 27.7(3) 2_556 .
O4 Cu1 O4 S1 170(8) 2_556 .
Te1 Cu1 O4 S1 -118.9(3) . .
Te1 Cu1 O4 S1 61.1(3) 2_556 .
Gd1 Cu1 O4 S1 167.0(3) 1_455 .
Gd1 Cu1 O4 S1 -13.0(3) 2_656 .
O4 S1 O6 Gd1 174.9(4) . 1_356
O7 S1 O6 Gd1 -61.0(5) . 1_356
O5 S1 O6 Gd1 52.9(5) . 1_356
Gd1 S1 O6 Gd1 -5.9(5) 1_456 1_356
O6 S1 O5 Gd1 92.4(4) . 2_656
O4 S1 O5 Gd1 -29.4(5) . 2_656
O7 S1 O5 Gd1 -149.8(4) . 2_656
Gd1 S1 O5 Gd1 -148.2(5) 1_456 2_656
O6 S1 O5 Gd1 -119.4(2) . 1_456
O4 S1 O5 Gd1 118.8(2) . 1_456
O7 S1 O5 Gd1 -1.6(3) . 1_456
O2 Te1 O3 Gd1 133.5(3) . 2_765
O1 Te1 O3 Gd1 -135.2(3) . 2_765
Cu1 Te1 O3 Gd1 133.7(2) . 2_765
Gd1 Te1 O3 Gd1 -141.3(4) . 2_765
O2 Te1 O3 Gd1 -85.2(2) . .
O1 Te1 O3 Gd1 6.03(19) . .
Cu1 Te1 O3 Gd1 -85.1(2) . .
O2 Gd1 O3 Te1 -69.9(2) 1_655 .
O6 Gd1 O3 Te1 -179.84(19) 1_754 .
O3 Gd1 O3 Te1 -152.3(3) 2_765 .
O5 Gd1 O3 Te1 10.6(3) 2_656 .
O7 Gd1 O3 Te1 122.6(2) 1_654 .
O1 Gd1 O3 Te1 -5.05(16) . .
O5 Gd1 O3 Te1 74.6(2) 1_654 .
S1 Gd1 O3 Te1 99.09(17) 1_654 .
Cu1 Gd1 O3 Te1 -35.96(16) 1_655 .
Gd1 Gd1 O3 Te1 -152.3(3) 2_765 .
O2 Gd1 O3 Gd1 82.40(18) 1_655 2_765
O6 Gd1 O3 Gd1 -27.5(3) 1_754 2_765
O3 Gd1 O3 Gd1 0.0 2_765 2_765
O5 Gd1 O3 Gd1 162.96(17) 2_656 2_765
O7 Gd1 O3 Gd1 -85.09(18) 1_654 2_765
O1 Gd1 O3 Gd1 147.3(2) . 2_765
O5 Gd1 O3 Gd1 -133.07(16) 1_654 2_765
S1 Gd1 O3 Gd1 -108.58(15) 1_654 2_765
Cu1 Gd1 O3 Gd1 116.37(15) 1_655 2_765
Te1 Gd1 O3 Gd1 152.3(3) . 2_765
O3 Te1 O2 Cu1 179.84(18) . .
O1 Te1 O2 Cu1 92.1(2) . .
Gd1 Te1 O2 Cu1 138.42(15) . .
O3 Te1 O2 Gd1 -26.4(5) . 1_455
O1 Te1 O2 Gd1 -114.1(4) . 1_455
Cu1 Te1 O2 Gd1 153.8(6) . 1_455
Gd1 Te1 O2 Gd1 -67.8(4) . 1_455
O1 Cu1 O2 Te1 -27.3(2) 2_656 .
O1 Cu1 O2 Te1 152.7(2) 1_455 .
O2 Cu1 O2 Te1 -65(9) 2_556 .
O4 Cu1 O2 Te1 65.1(2) . .
O4 Cu1 O2 Te1 -114.9(2) 2_556 .
Te1 Cu1 O2 Te1 180.0 2_556 .
Gd1 Cu1 O2 Te1 166.3(3) 1_455 .
Gd1 Cu1 O2 Te1 -13.7(3) 2_656 .
O1 Cu1 O2 Gd1 166.44(18) 2_656 1_455
O1 Cu1 O2 Gd1 -13.56(18) 1_455 1_455
O2 Cu1 O2 Gd1 129(9) 2_556 1_455
O4 Cu1 O2 Gd1 -101.19(18) . 1_455
O4 Cu1 O2 Gd1 78.81(18) 2_556 1_455
Te1 Cu1 O2 Gd1 -166.3(3) . 1_455
Te1 Cu1 O2 Gd1 13.7(3) 2_556 1_455
Gd1 Cu1 O2 Gd1 180.0 2_656 1_455
O3 Te1 O1 Cu1 99.9(3) . 1_655
O2 Te1 O1 Cu1 -160.0(2) . 1_655
Cu1 Te1 O1 Cu1 -121.0(2) . 1_655
Gd1 Te1 O1 Cu1 105.4(3) . 1_655
O3 Te1 O1 Gd1 -5.52(17) . .
O2 Te1 O1 Gd1 94.62(18) . .
Cu1 Te1 O1 Gd1 133.63(12) . .
O2 Gd1 O1 Te1 109.3(2) 1_655 .
O6 Gd1 O1 Te1 178.6(2) 1_754 .
O3 Gd1 O1 Te1 44.0(2) 2_765 .
O3 Gd1 O1 Te1 4.83(15) . .
O5 Gd1 O1 Te1 -165.58(19) 2_656 .
O7 Gd1 O1 Te1 -51.7(2) 1_654 .
O5 Gd1 O1 Te1 -101.93(18) 1_654 .
S1 Gd1 O1 Te1 -77.92(16) 1_654 .
Cu1 Gd1 O1 Te1 120.8(2) 1_655 .
Gd1 Gd1 O1 Te1 23.24(16) 2_765 .
O2 Gd1 O1 Cu1 -11.48(15) 1_655 1_655
O6 Gd1 O1 Cu1 57.8(4) 1_754 1_655
O3 Gd1 O1 Cu1 -76.8(2) 2_765 1_655
O3 Gd1 O1 Cu1 -116.0(2) . 1_655
O5 Gd1 O1 Cu1 73.64(17) 2_656 1_655
O7 Gd1 O1 Cu1 -172.46(14) 1_654 1_655
O5 Gd1 O1 Cu1 137.29(17) 1_654 1_655
S1 Gd1 O1 Cu1 161.30(12) 1_654 1_655
Te1 Gd1 O1 Cu1 -120.8(2) . 1_655
Gd1 Gd1 O1 Cu1 -97.54(14) 2_765 1_655
